data_2101833
loop_
_publ_author_name
'Ferguson, George'

_publ_section_title
;
 Crystal Engineering Using Bisphenols. Chains, Ladders and Sheets
 Formed by the Adducts of 1,4-Diazabicyclo[2.2.2]octane with
 Bisphenols: Structures of Adducts with 4,4'-Isopropylidenediphenol
 (1/1), 4,4'-Oxodiphenol (1/1) and 4,4'-Thiodiphenol (1/1 and 2/1)
;
_journal_issue 3
_journal_name_full 'Acta Crystallographica Section B'
_journal_page_first 513
_journal_page_last 520
_journal_paper_doi 10.1107/S0108768196014036
_journal_volume 53
_journal_year 1997
_chemical_formula_moiety '(C12 H10 O3), (C6 H12 N2)'
_chemical_formula_structural '(HO C6 H4 O C6 H4 OH). (N (C H2)3 N)'
_chemical_formula_sum 'C18 H22 N2 O3'
_chemical_formula_weight 314.38
_chemical_name_systematic
;
1,4-Diazabicyclo[2.2.2]octane- 4,4'-Oxodiphenol (1/1)
;
_space_group_IT_number 19
_symmetry_cell_setting orthorhombic
_symmetry_space_group_name_Hall 'P 2ac 2ab'
_symmetry_space_group_name_H-M 'P 21 21 21'
_cell_angle_alpha 90.00
_cell_angle_beta 90.00
_cell_angle_gamma 90.00
_cell_formula_units_Z 4
_cell_length_a 9.4222(11)
_cell_length_b 11.1886(15)
_cell_length_c 15.694(2)
_cell_measurement_reflns_used 25
_cell_measurement_temperature 294.0(10)
_cell_measurement_theta_max 13.76
_cell_measurement_theta_min 8.70
_cell_volume 1654.5(4)
_computing_cell_refinement 'SET and CELDIM (Enraf-Nonius, 1992)'
_computing_data_collection 'CAD4 (Enraf-Nonius, 1992)'
_computing_data_reduction 'DATRD2 in NRCVAX94 (Gabe, Le Page, Charland, Lee & White, 1989)'
_computing_molecular_graphics 'NRCVAX94, PLATON (Spek, 1995a) and PLUTON (Spek 1995b)'
_computing_publication_material 'NRCVAX94, SHELXL93  and WordPerfect macro PREPCIF'
_computing_structure_refinement 'NRCVAX94 and SHELXL93 (Sheldrick, 1993)'
_computing_structure_solution 'SHELXS86 (Sheldrick, 1986)'
_diffrn_ambient_temperature 294.0(10)
_diffrn_measurement_device 'Enraf-Nonius CAD-4'
_diffrn_measurement_method \q/2\q
_diffrn_radiation_monochromator graphite
_diffrn_radiation_source 'X-ray tube'
_diffrn_radiation_type 'Molybdenum K\a'
_diffrn_radiation_wavelength 0.7107
_diffrn_reflns_av_R_equivalents 0.000
_diffrn_reflns_av_sigmaI/netI 0.0589
_diffrn_reflns_limit_h_max 11
_diffrn_reflns_limit_h_min 0
_diffrn_reflns_limit_k_max 13
_diffrn_reflns_limit_k_min 0
_diffrn_reflns_limit_l_max 18
_diffrn_reflns_limit_l_min 0
_diffrn_reflns_number 1676
_diffrn_reflns_theta_max 25
_diffrn_reflns_theta_min 2
_diffrn_standards_decay_% 'no decay, variation 1.1'
_diffrn_standards_interval_time 120
_diffrn_standards_number 3
_exptl_absorpt_coefficient_mu 0.086
_exptl_absorpt_correction_T_max 1.0000
_exptl_absorpt_correction_T_min 1.0000
_exptl_absorpt_correction_type none
_exptl_crystal_colour colorless
_exptl_crystal_density_diffrn 1.262
_exptl_crystal_density_meas ?
_exptl_crystal_description plate
_exptl_crystal_F_000 672
_exptl_crystal_size_max 0.36
_exptl_crystal_size_mid 0.30
_exptl_crystal_size_min 0.15
_refine_diff_density_max 0.145
_refine_diff_density_min -0.184
_refine_ls_abs_structure_details 'Flack H D (1983), Acta Cryst. A39, 876-881'
_refine_ls_abs_structure_Flack -1.(4)
_refine_ls_extinction_coef 0.008(2)
_refine_ls_extinction_method SHELXL
_refine_ls_goodness_of_fit_all 0.951
_refine_ls_goodness_of_fit_obs 1.181
_refine_ls_hydrogen_treatment 'riding (C-H 0.93 to 0.97, O-H 0.82\%A)'
_refine_ls_matrix_type full
_refine_ls_number_parameters 267
_refine_ls_number_reflns 1676
_refine_ls_number_restraints 87
_refine_ls_restrained_S_all 0.941
_refine_ls_restrained_S_obs 1.144
_refine_ls_R_factor_all 0.0981
_refine_ls_R_factor_obs 0.0582
_refine_ls_shift/esd_max -0.001
_refine_ls_shift/esd_mean 0.000
_refine_ls_structure_factor_coef Fsqd
_refine_ls_weighting_details 'w=1/[\s^2^(Fo^2^)+(0.0686P)^2^] where P=(Fo^2^+2Fc^2^)/3'
_refine_ls_weighting_scheme calc
_refine_ls_wR_factor_all 0.1340
_refine_ls_wR_factor_obs 0.1197
_reflns_number_observed 989
_reflns_number_total 1676
_reflns_observed_criterion >2\s(I)
_cod_data_source_file ab0360.cif
_cod_data_source_block 2
_cod_depositor_comments
;
The following automatic conversions were performed:

'_refine_ls_weighting_scheme' value 'calc
w=1/[\s^2^(Fo^2^)+(0.0686P)^2^] where P=(Fo^2^+2Fc^2^)/3' was changed
to 'calc'. New tag '_refine_ls_weighting_details' was created. The
value of the new tag was set to 'w=1/[\s^2^(Fo^2^)+(0.0686P)^2^]
where P=(Fo^2^+2Fc^2^)/3'.

Automatic conversion script
Id: cif_fix_values 3143 2015-03-26 13:38:13Z robertas 
;
_cod_database_code 2101833
_cod_database_fobs_code 2101833

loop_
_symmetry_equiv_pos_as_xyz
'x, y, z'
'x+1/2, -y+1/2, -z'
'-x, y+1/2, -z+1/2'
'-x+1/2, -y, z+1/2'

loop_
_atom_site_aniso_label
_atom_site_aniso_U_11
_atom_site_aniso_U_22
_atom_site_aniso_U_33
_atom_site_aniso_U_12
_atom_site_aniso_U_13
_atom_site_aniso_U_23
O12 0.087(2) 0.102(3) 0.060(2) 0.036(2) 0.016(2) 0.022(2)
O1 0.069(2) 0.177(4) 0.048(2) 0.024(3) 0.000(2) 0.002(3)
O2 0.083(3) 0.107(3) 0.051(2) -0.025(2) -0.007(2) 0.003(2)
C11 0.059(3) 0.066(3) 0.042(2) 0.005(3) -0.002(2) -0.002(2)
C12 0.065(3) 0.076(3) 0.057(3) 0.012(3) 0.005(3) 0.016(3)
C13 0.058(3) 0.100(4) 0.053(3) 0.022(3) 0.001(3) 0.008(3)
C14 0.053(3) 0.097(4) 0.042(2) 0.008(3) -0.007(2) -0.011(3)
C15 0.089(4) 0.085(4) 0.045(3) 0.010(4) 0.002(3) 0.013(3)
C16 0.087(4) 0.065(3) 0.051(2) 0.023(3) -0.001(3) 0.012(2)
C21 0.079(4) 0.076(4) 0.045(3) 0.014(3) 0.007(3) 0.001(3)
C22 0.076(3) 0.085(4) 0.051(3) -0.006(3) -0.010(3) -0.004(3)
C23 0.068(3) 0.082(4) 0.048(3) -0.013(3) -0.003(3) 0.003(3)
C24 0.067(3) 0.077(3) 0.043(3) -0.009(3) 0.004(3) -0.009(3)
C25 0.073(3) 0.088(4) 0.056(3) -0.024(3) 0.004(3) -0.020(3)
C26 0.082(4) 0.078(4) 0.068(3) -0.010(3) 0.022(3) 0.002(3)
N1 0.057(2) 0.067(3) 0.050(2) -0.006(2) -0.004(2) -0.005(2)
N2 0.058(3) 0.083(3) 0.043(2) -0.013(2) -0.005(2) 0.001(2)
C1A 0.091(6) 0.060(5) 0.076(5) -0.015(5) -0.007(5) -0.003(4)
C2A 0.076(6) 0.110(7) 0.082(5) 0.026(6) -0.020(5) -0.031(5)
C3A 0.083(6) 0.102(7) 0.051(4) -0.026(5) 0.007(4) 0.006(4)
C4A 0.067(5) 0.084(5) 0.059(4) 0.000(4) 0.004(4) 0.011(4)
C5A 0.059(5) 0.099(6) 0.062(4) 0.016(5) 0.003(4) -0.023(5)
C6A 0.058(4) 0.075(5) 0.069(4) -0.006(4) -0.001(4) -0.003(4)
C1B 0.102(19) 0.13(2) 0.110(17) 0.02(2) -0.043(16) -0.043(18)
C2B 0.085(17) 0.19(3) 0.086(14) -0.06(2) 0.005(15) -0.01(2)
C3B 0.12(2) 0.108(17) 0.064(12) -0.027(16) 0.002(16) 0.004(13)
C4B 0.104(19) 0.13(2) 0.113(17) 0.03(2) -0.027(16) -0.045(18)
C5B 0.101(19) 0.19(3) 0.088(15) -0.05(2) -0.008(15) -0.02(2)
C6B 0.13(2) 0.096(16) 0.068(12) -0.035(15) -0.006(15) -0.031(12)

loop_
_atom_site_label
_atom_site_fract_x
_atom_site_fract_y
_atom_site_fract_z
_atom_site_U_iso_or_equiv
_atom_site_thermal_displace_type
_atom_site_calc_flag
_atom_site_refinement_flags
_atom_site_occupancy
_atom_site_type_symbol
O12 0.3179(4) 0.4764(3) 0.3319(2) 0.0830(11) Uani d . 1 O
O1 0.7317(4) 0.3937(5) 0.0892(2) 0.0980(14) Uani d . 1 O
O2 0.3771(4) 0.2743(3) 0.6510(2) 0.0803(11) Uani d . 1 O
C11 0.4226(5) 0.4516(4) 0.2720(3) 0.0554(13) Uani d . 1 C
C12 0.5201(5) 0.3616(4) 0.2810(3) 0.0658(13) Uani d . 1 C
C13 0.6191(5) 0.3429(5) 0.2183(3) 0.0706(14) Uani d . 1 C
C14 0.6237(5) 0.4123(5) 0.1468(3) 0.0640(13) Uani d . 1 C
C15 0.5226(6) 0.4996(4) 0.1378(3) 0.0730(14) Uani d . 1 C
C16 0.4222(5) 0.5187(4) 0.1999(3) 0.0676(14) Uani d . 1 C
C21 0.3349(6) 0.4272(5) 0.4137(3) 0.0666(14) Uani d . 1 C
C22 0.2482(6) 0.3350(5) 0.4379(3) 0.0704(14) Uani d . 1 C
C23 0.2646(5) 0.2863(4) 0.5185(3) 0.0662(14) Uani d . 1 C
C24 0.3664(6) 0.3291(4) 0.5737(3) 0.0620(13) Uani d . 1 C
C25 0.4513(6) 0.4219(5) 0.5492(3) 0.072(2) Uani d . 1 C
C26 0.4361(6) 0.4721(5) 0.4689(3) 0.076(2) Uani d . 1 C
N1 0.6498(4) 0.3824(3) -0.0737(2) 0.0580(10) Uani d D 1 N
N2 0.5497(4) 0.3436(4) -0.2235(2) 0.0612(11) Uani d D 1 N
C1A 0.6328(10) 0.4967(5) -0.1171(4) 0.076(2) Uani d PD 0.758(9) C
C2A 0.7465(9) 0.3088(9) -0.1246(4) 0.089(3) Uani d PD 0.758(9) C
C3A 0.5140(8) 0.3206(9) -0.0682(4) 0.078(3) Uani d PD 0.758(9) C
C4A 0.5657(8) 0.4745(5) -0.2054(4) 0.070(2) Uani d PD 0.758(9) C
C5A 0.6894(7) 0.2928(7) -0.2147(4) 0.073(2) Uani d PD 0.758(9) C
C6A 0.4561(7) 0.2990(7) -0.1565(3) 0.067(2) Uani d PD 0.758(9) C
C1B 0.523(3) 0.454(3) -0.0939(16) 0.114(11) Uani d PDU 0.242(9) C
C2B 0.753(2) 0.409(4) -0.1402(11) 0.119(11) Uani d PDU 0.242(9) C
C3B 0.610(4) 0.2558(12) -0.0860(12) 0.097(8) Uani d PDU 0.242(9) C
C4B 0.452(2) 0.420(3) -0.1773(14) 0.115(11) Uani d PDU 0.242(9) C
C5B 0.6956(19) 0.388(4) -0.2298(14) 0.128(11) Uani d PDU 0.242(9) C
C6B 0.558(3) 0.2290(12) -0.1763(11) 0.097(9) Uani d PDU 0.242(9) C
H1 0.7010 0.4010 0.0406 0.147 Uiso calc R 1 H
H2 0.4331 0.3113 0.6811 0.120 Uiso calc R 1 H
H12 0.5192 0.3136 0.3293 0.079 Uiso calc R 1 H
H13 0.6847 0.2814 0.2247 0.085 Uiso calc R 1 H
H15 0.5220 0.5467 0.0890 0.088 Uiso calc R 1 H
H16 0.3538 0.5777 0.1924 0.081 Uiso calc R 1 H
H22 0.1796 0.3055 0.4009 0.085 Uiso calc R 1 H
H23 0.2061 0.2238 0.5357 0.079 Uiso calc R 1 H
H25 0.5195 0.4515 0.5865 0.087 Uiso calc R 1 H
H26 0.4935 0.5355 0.4524 0.091 Uiso calc R 1 H
H1A1 0.7244 0.5351 -0.1236 0.091 Uiso calc PR 0.758(9) H
H1A2 0.5722 0.5489 -0.0837 0.091 Uiso calc PR 0.758(9) H
H2A1 0.7577 0.2312 -0.0978 0.107 Uiso calc PR 0.758(9) H
H2A2 0.8390 0.3467 -0.1269 0.107 Uiso calc PR 0.758(9) H
H3A1 0.4474 0.3685 -0.0357 0.094 Uiso calc PR 0.758(9) H
H3A2 0.5264 0.2449 -0.0390 0.094 Uiso calc PR 0.758(9) H
H4A1 0.4733 0.5126 -0.2077 0.084 Uiso calc PR 0.758(9) H
H4A2 0.6250 0.5106 -0.2490 0.084 Uiso calc PR 0.758(9) H
H5A1 0.7533 0.3309 -0.2548 0.088 Uiso calc PR 0.758(9) H
H5A2 0.6856 0.2082 -0.2283 0.088 Uiso calc PR 0.758(9) H
H6A1 0.4419 0.2139 -0.1644 0.081 Uiso calc PR 0.758(9) H
H6A2 0.3644 0.3378 -0.1615 0.081 Uiso calc PR 0.758(9) H
H1B1 0.5504 0.5376 -0.0964 0.137 Uiso calc PR 0.242(9) H
H1B2 0.4550 0.4452 -0.0481 0.137 Uiso calc PR 0.242(9) H
H2B1 0.8366 0.3598 -0.1318 0.142 Uiso calc PR 0.242(9) H
H2B2 0.7823 0.4921 -0.1350 0.142 Uiso calc PR 0.242(9) H
H3B1 0.5358 0.2352 -0.0459 0.116 Uiso calc PR 0.242(9) H
H3B2 0.6917 0.2059 -0.0737 0.116 Uiso calc PR 0.242(9) H
H4B1 0.3642 0.3783 -0.1663 0.138 Uiso calc PR 0.242(9) H
H4B2 0.4316 0.4913 -0.2103 0.138 Uiso calc PR 0.242(9) H
H5B1 0.6971 0.4624 -0.2619 0.153 Uiso calc PR 0.242(9) H
H5B2 0.7543 0.3304 -0.2594 0.153 Uiso calc PR 0.242(9) H
H6B1 0.6237 0.1751 -0.2046 0.116 Uiso calc PR 0.242(9) H
H6B2 0.4656 0.1913 -0.1743 0.116 Uiso calc PR 0.242(9) H

loop_
_atom_type_symbol
_atom_type_description
_atom_type_scat_dispersion_real
_atom_type_scat_dispersion_imag
_atom_type_scat_source
C C 0.0033 0.0016 'International Tables Vol C Tables 4.2.6.8 and 6.1.1.4'
H H 0.0000 0.0000 'International Tables Vol C Tables 4.2.6.8 and 6.1.1.4'
N N 0.0061 0.0033 'International Tables Vol C Tables 4.2.6.8 and 6.1.1.4'
O O 0.0106 0.0060 'International Tables Vol C Tables 4.2.6.8 and 6.1.1.4'

loop_
_geom_angle_atom_site_label_1
_geom_angle_atom_site_label_2
_geom_angle_atom_site_label_3
_geom_angle
C11 O12 C21 117.3(4)
O12 C11 C16 116.8(4)
O12 C11 C12 123.5(4)
C12 C11 C16 119.6(4)
C11 C12 C13 119.6(4)
C12 C13 C14 121.6(5)
O1 C14 C13 118.4(5)
O1 C14 C15 123.7(4)
C13 C14 C15 117.8(4)
C14 C15 C16 121.1(4)
C11 C16 C15 120.2(5)
O12 C21 C22 118.7(5)
O12 C21 C26 120.6(5)
C22 C21 C26 120.8(4)
C21 C22 C23 118.8(5)
C22 C23 C24 121.0(5)
O2 C24 C25 123.3(5)
O2 C24 C23 117.0(4)
C23 C24 C25 119.6(4)
C24 C25 C26 120.2(5)
C21 C26 C25 119.6(5)
C1A N1 C3A 110.3(5)
C1A N1 C2A 107.8(5)
C2A N1 C3A 108.2(5)
C4A N2 C5A 106.0(5)
C4A N2 C6A 104.9(5)
C5A N2 C6A 110.3(5)
N1 C1A C4A 108.9(5)
N1 C2A C5A 110.6(5)
N1 C3A C6A 109.8(4)
N1 C3A C6B 90.6(8)
N2 C4A C1A 111.6(5)
N2 C5A C2A 111.4(5)
N2 C6A C3A 112.9(5)
C1B N1 C2B 105.9(16)
C1B N1 C3B 106.8(14)
C2B N1 C3B 105.8(16)
C4B N2 C5B 115.2(17)
C4B N2 C6B 107.2(16)
C5B N2 C6B 106.1(16)
N1 C1B C4B 113.9(14)
N1 C2B C5B 113.0(15)
N1 C3B C6B 113.0(12)
N2 C4B C1B 107.6(13)
N2 C5B C2B 108.9(15)
N2 C6B C3B 108.1(11)
C1A N1 C1B 48.1(14)
C2A N1 C2B 46.4(15)
C3A N1 C3B 48.0(12)
C4A N2 C4B 52.5(14)
C5A N2 C5B 44.3(15)
C6A N2 C6B 51.5(11)

loop_
_geom_bond_atom_site_label_1
_geom_bond_atom_site_label_2
_geom_bond_distance
O12 C11 1.390(5)
O12 C21 1.407(5)
O1 C14 1.377(5)
O2 C24 1.363(5)
C11 C12 1.371(6)
C11 C16 1.358(6)
C12 C13 1.371(6)
C13 C14 1.367(6)
C14 C15 1.371(6)
C15 C16 1.374(6)
C21 C22 1.370(7)
C21 C26 1.382(7)
C22 C23 1.387(6)
C23 C24 1.379(6)
C24 C25 1.366(6)
C25 C26 1.386(7)
N1 C1A 1.458(6)
N1 C2A 1.465(6)
N1 C3A 1.456(6)
N2 C4A 1.500(6)
N2 C5A 1.440(6)
N2 C6A 1.461(6)
N1 C1B 1.471(10)
N1 C2B 1.460(10)
N1 C3B 1.477(10)
N2 C4B 1.449(10)
N2 C5B 1.466(10)
N2 C6B 1.484(10)
C1A C4A 1.543(7)
C2A C5A 1.525(7)
C3A C6A 1.508(6)
C1B C4B 1.518(10)
C2B C5B 1.526(10)
C3B C6B 1.528(10)

loop_
_geom_torsion_atom_site_label_1
_geom_torsion_atom_site_label_2
_geom_torsion_atom_site_label_3
_geom_torsion_atom_site_label_4
_geom_torsion
C21 O12 C11 C16 -166.4(5)
C21 O12 C11 C12 16.1(6)
C16 C11 C12 C13 2.1(7)
O12 C11 C12 C13 179.5(4)
C11 C12 C13 C14 0.3(8)
C12 C13 C14 C15 -2.1(7)
C12 C13 C14 O1 175.7(5)
C13 C14 C15 C16 1.6(7)
O1 C14 C15 C16 -176.1(5)
C12 C11 C16 C15 -2.6(7)
O12 C11 C16 C15 179.8(4)
C14 C15 C16 C11 0.7(8)
C11 O12 C21 C22 -107.9(5)
C11 O12 C21 C26 72.8(6)
C26 C21 C22 C23 -0.7(7)
O12 C21 C22 C23 -180.0(4)
C21 C22 C23 C24 -0.2(7)
C22 C23 C24 O2 -178.6(5)
C22 C23 C24 C25 0.9(7)
O2 C24 C25 C26 178.9(5)
C23 C24 C25 C26 -0.6(7)
C22 C21 C26 C25 1.0(8)
O12 C21 C26 C25 -179.8(4)
C24 C25 C26 C21 -0.3(8)
C3A N1 C1A C4A -56.1(7)
C2B N1 C1A C4A 76.8(11)
C2A N1 C1A C4A 61.9(7)
C1B N1 C1A C4A -71.7(12)
C3B N1 C1A C4A -7.4(21)
C3A N1 C2A C5A 61.7(8)
C1A N1 C2A C5A -57.6(8)
C2B N1 C2A C5A -76.3(14)
C1B N1 C2A C5A -9.3(21)
C3B N1 C2A C5A 78.6(10)
C1A N1 C3A C6A 59.6(8)
C2B N1 C3A C6A -13.3(24)
C2A N1 C3A C6A -58.1(7)
C1B N1 C3A C6A 72.5(11)
C3B N1 C3A C6A -78.5(11)
C1A N1 C3A C6B 94.4(6)
C2B N1 C3A C6B 21.5(24)
C2A N1 C3A C6B -23.4(6)
C1B N1 C3A C6B 107.3(11)
C3B N1 C3A C6B -43.8(9)
C5A N2 C4A C1A -56.1(7)
C4B N2 C4A C1A 85.2(12)
C6A N2 C4A C1A 60.6(7)
C5B N2 C4A C1A -74.6(12)
C6B N2 C4A C1A 12.5(20)
N1 C1A C4A N2 -4.9(9)
C4B N2 C5A C2A 11.3(25)
C6A N2 C5A C2A -51.6(8)
C5B N2 C5A C2A 85.8(15)
C6B N2 C5A C2A -74.7(9)
C4A N2 C5A C2A 61.5(8)
N1 C2A C5A N2 -5.7(10)
C5A N2 C6A C3A 55.4(8)
C4B N2 C6A C3A -81.4(11)
C5B N2 C6A C3A 11.6(25)
C6B N2 C6A C3A 82.2(10)
C4A N2 C6A C3A -58.3(7)
N1 C3A C6A N2 0.5(10)
C6B C3A C6A N2 -64.2(8)
C3A N1 C1B C4B -70.4(25)
C1A N1 C1B C4B 93.3(30)
C2B N1 C1B C4B 64.2(29)
C2A N1 C1B C4B 20.3(39)
C3B N1 C1B C4B -48.3(30)
C3A N1 C2B C5B 13.8(45)
C1A N1 C2B C5B -78.7(30)
C2A N1 C2B C5B 81.5(29)
C1B N1 C2B C5B -54.9(32)
C3B N1 C2B C5B 58.3(33)
C3A N1 C3B C6B 85.2(24)
C1A N1 C3B C6B 13.7(37)
C2B N1 C3B C6B -54.4(27)
C2A N1 C3B C6B -73.0(22)
C1B N1 C3B C6B 58.2(26)
C5A N2 C4B C1B -0.8(40)
C6A N2 C4B C1B 82.3(24)
C5B N2 C4B C1B -48.8(31)
C6B N2 C4B C1B 68.9(27)
C4A N2 C4B C1B -(423)
N1 C1B C4B N2 -13.0(39)
C5A N2 C5B C2B -79.5(28)
C4B N2 C5B C2B 57.0(33)
C6A N2 C5B C2B -11.1(44)
C6B N2 C5B C2B -61.3(31)
C4A N2 C5B C2B 74.7(27)
N1 C2B C5B N2 -1.1(43)
C5A N2 C6B C3B 78.7(21)
C4B N2 C6B C3B -58.8(24)
C6A N2 C6B C3B -73.2(20)
C5B N2 C6B C3B 64.7(24)
C4A N2 C6B C3B -6.4(33)
C5A N2 C6B C3A 109.1(9)
C4B N2 C6B C3A -28.4(13)
C6A N2 C6B C3A -42.8(6)
C5B N2 C6B C3A 95.1(14)
C4A N2 C6B C3A 24.0(22)
N1 C3B C6B N2 -6(3)
N1 C3B C6B C3A -65.2(15)
N1 C3A C6B N2 -66.9(12)
C6A C3A C6B N2 54.8(7)
N1 C3A C6B C3B 58.0(12)
C6A C3A C6B C3B 179.7(18)
N1 C1B C4B N2 -13(4)
